data_2239825
loop_
_publ_author_name
'Perles, Josefina'
'Cortijo, Miguel'
'Herrero, Santiago'

_publ_section_title
;
 Crystal structure of
 poly[[<i>trans</i>-diaquabis[\m~2~-<i>trans</i>-4,4'-(diazenediyl)dipyridine]nickel(II)]
 diiodide ethanol disolvate]
;
_journal_coeditor_code BX2463
_journal_issue 9
_journal_name_full 'Acta Crystallographica Section E'
_journal_page_first m314
_journal_page_last m315
_journal_paper_doi 10.1107/S1600536814016158
_journal_volume 70
_journal_year 2014
_chemical_formula_iupac '[Ni (C10 H8 N4)2 (H2 O)2] I2, 2C2 H6 O1'
_chemical_formula_moiety 'C20 H20 N8 Ni O2 2+, 2(I -), 2(C2 H6 O)'
_chemical_formula_sum 'C24 H32 I2 N8 Ni O4'
_chemical_formula_weight 809.09
_chemical_name_common MC493_LT
_chemical_name_systematic
'Poly[[<i>trans</i>-diaquabis[\m~2~-<i>trans</i>-4,4'-(diazenediyl)dipyridine]nickel(II)] diiodide ethanol disolvate]'
_space_group_crystal_system monoclinic
_space_group_IT_number 14
_space_group_name_Hall '-P 2yn'
_space_group_name_H-M_alt 'P 1 21/n 1'
_symmetry_cell_setting monoclinic
_symmetry_space_group_name_Hall '-P 2yn'
_symmetry_space_group_name_H-M 'P 1 21/n 1'
_atom_sites_solution_hydrogens geom
_atom_sites_solution_primary direct
_atom_sites_solution_secondary difmap
_cell_angle_alpha 90
_cell_angle_beta 101.737(3)
_cell_angle_gamma 90
_cell_formula_units_Z 2
_cell_length_a 8.6367(11)
_cell_length_b 13.2598(16)
_cell_length_c 13.4188(14)
_cell_measurement_reflns_used 3456
_cell_measurement_temperature 100.(2)
_cell_measurement_theta_max 21.5898
_cell_measurement_theta_min 2.8568
_cell_volume 1504.6(3)
_computing_cell_refinement 'SAINT (Bruker, 2009)'
_computing_data_collection 'APEX2 (Bruker, 2009)'
_computing_data_reduction 'SAINT (Bruker, 2009)'
_computing_molecular_graphics 'SHELXTL (Sheldrick, 2008)'
_computing_publication_material 'SHELXL97 (Sheldrick, 2008)'
_computing_structure_refinement 'SHELXL97 (Sheldrick, 2008)'
_computing_structure_solution 'SHELXS97 (Sheldrick, 2008)'
_diffrn_ambient_temperature 100.(2)
_diffrn_detector_area_resol_mean 8.3333
_diffrn_measured_fraction_theta_full 0.994
_diffrn_measured_fraction_theta_max 0.994
_diffrn_measurement_device_type 'Bruker Kappa APEXII'
_diffrn_measurement_method 'single crystal'
_diffrn_radiation_monochromator graphite
_diffrn_radiation_type 'Mo K\a'
_diffrn_radiation_wavelength 0.71073
_diffrn_reflns_av_R_equivalents 0.0672
_diffrn_reflns_av_sigmaI/netI 0.0499
_diffrn_reflns_limit_h_max 10
_diffrn_reflns_limit_h_min -10
_diffrn_reflns_limit_k_max 15
_diffrn_reflns_limit_k_min -15
_diffrn_reflns_limit_l_max 16
_diffrn_reflns_limit_l_min -15
_diffrn_reflns_number 19224
_diffrn_reflns_theta_full 25.35
_diffrn_reflns_theta_max 25.35
_diffrn_reflns_theta_min 2.18
_exptl_absorpt_coefficient_mu 2.740
_exptl_absorpt_correction_T_max 0.85
_exptl_absorpt_correction_T_min 0.77
_exptl_absorpt_correction_type multi-scan
_exptl_absorpt_process_details '(SADABS; Bruker, 2009)'
_exptl_crystal_colour 'clear orange--red'
_exptl_crystal_density_diffrn 1.786
_exptl_crystal_density_method 'not measured'
_exptl_crystal_description prismatic
_exptl_crystal_F_000 796
_exptl_crystal_size_max 0.120
_exptl_crystal_size_mid 0.080
_exptl_crystal_size_min 0.060
_refine_diff_density_max 0.946
_refine_diff_density_min -0.855
_refine_ls_extinction_method none
_refine_ls_goodness_of_fit_ref 1.000
_refine_ls_hydrogen_treatment mixed
_refine_ls_matrix_type full
_refine_ls_number_parameters 185
_refine_ls_number_reflns 2741
_refine_ls_number_restraints 3
_refine_ls_restrained_S_all 1.002
_refine_ls_R_factor_all 0.0736
_refine_ls_R_factor_gt 0.0407
_refine_ls_shift/su_max 0.000
_refine_ls_shift/su_mean 0.000
_refine_ls_structure_factor_coef Fsqd
_refine_ls_weighting_details 'calc w=1/[\s^2^(Fo^2^)+(0.0416P)^2^+2.7231P] where P=(Fo^2^+2Fc^2^)/3'
_refine_ls_weighting_scheme calc
_refine_ls_wR_factor_gt 0.0850
_refine_ls_wR_factor_ref 0.0972
_reflns_number_gt 1948
_reflns_number_total 2741
_reflns_threshold_expression I>2sigma(I)
_cod_data_source_file bx2463sup1.cif
_cod_data_source_block I
_cod_database_code 2239825
_cod_database_fobs_code 2239825

loop_
_space_group_symop_operation_xyz
'x, y, z'
'-x+1/2, y+1/2, -z+1/2'
'-x, -y, -z'
'x-1/2, -y-1/2, z-1/2'

loop_
_atom_site_type_symbol
_atom_site_label
_atom_site_fract_x
_atom_site_fract_y
_atom_site_fract_z
_atom_site_U_iso_or_equiv
_atom_site_adp_type
_atom_site_calc_flag
_atom_site_refinement_flags
_atom_site_occupancy
I I1 0.01318(5) 0.80017(3) 0.33435(3) 0.05632(18) Uani d . 1
Ni Ni1 0 0.5 1.0 0.0183(2) Uani d S 1
C C1 0.1600(6) 0.4962(4) 0.8111(3) 0.0278(11) Uani d . 1
H H1 0.2538 0.4945 0.8623 0.033 Uiso calc R 1
C C2 0.1749(6) 0.4983(4) 0.7105(3) 0.0304(12) Uani d . 1
H H2 0.2763 0.5 0.6934 0.036 Uiso calc R 1
C C3 0.0387(6) 0.4978(4) 0.6352(3) 0.0290(12) Uani d . 1
C C4 -0.1044(6) 0.4962(4) 0.6634(4) 0.0365(13) Uani d . 1
H H4 -0.1996 0.4952 0.6134 0.044 Uiso calc R 1
C C5 -0.1092(6) 0.4962(4) 0.7655(3) 0.0363(13) Uani d . 1
H H5 -0.2096 0.496 0.784 0.044 Uiso calc R 1
C C6 0.1181(6) 0.7073(4) 0.9562(4) 0.0320(12) Uani d . 1
H H6 0.1913 0.668 0.9286 0.038 Uiso calc R 1
C C7 0.1276(7) 0.8108(4) 0.9503(4) 0.0416(14) Uani d . 1
H H7 0.2052 0.842 0.9196 0.05 Uiso calc R 1
C C8 0.0228(7) 0.8671(4) 0.9897(4) 0.0402(15) Uani d U 1
C C9 -0.0855(7) 0.8207(4) 1.0356(4) 0.0444(15) Uani d . 1
H H9 -0.1575 0.8591 1.0651 0.053 Uiso calc R 1
C C10 -0.0877(7) 0.7150(4) 1.0381(4) 0.0388(14) Uani d . 1
H H10 -0.1634 0.6824 1.0694 0.047 Uiso calc R 1
C C11 0.8888(11) 0.7821(7) 0.7076(6) 0.095(3) Uani d . 1
H H11A 0.9057 0.8424 0.7508 0.142 Uiso calc R 1
H H11B 0.9055 0.7217 0.7504 0.142 Uiso calc R 1
H H11C 0.7804 0.7823 0.6675 0.142 Uiso calc R 1
C C12 1.0001(11) 0.7823(7) 0.6391(7) 0.093(3) Uani d . 1
H H12A 1.1095 0.7802 0.6796 0.112 Uiso calc R 1
H H12B 0.9832 0.7214 0.5957 0.112 Uiso calc R 1
N N1 0.0212(5) 0.4964(3) 0.8404(3) 0.0226(9) Uani d . 1
N N2 0.0617(5) 0.4987(3) 0.5323(3) 0.0345(10) Uani d . 1
N N3 0.0113(5) 0.6588(3) 0.9985(3) 0.0240(9) Uani d . 1
N N4 0.0347(6) 0.9783(4) 0.9742(4) 0.0490(13) Uani d U 1
O O1 0.2450(4) 0.4913(3) 1.0428(2) 0.0263(8) Uani d D 1
H H1A 0.305(5) 0.539(3) 1.062(4) 0.039 Uiso d D 1
H H1B 0.293(6) 0.442(3) 1.074(3) 0.039 Uiso d D 1
O O2 0.9803(5) 0.8708(3) 0.5759(3) 0.0568(12) Uani d . 1
H H2A 0.9192 0.8576 0.5203 0.085 Uiso calc R 1

loop_
_atom_site_aniso_label
_atom_site_aniso_U_11
_atom_site_aniso_U_22
_atom_site_aniso_U_33
_atom_site_aniso_U_12
_atom_site_aniso_U_13
_atom_site_aniso_U_23
I1 0.0540(3) 0.0502(3) 0.0633(3) -0.0059(2) 0.0085(2) -0.0198(2)
Ni1 0.0260(5) 0.0134(4) 0.0159(4) 0.0006(4) 0.0054(3) 0.0000(3)
C1 0.025(3) 0.038(3) 0.019(2) 0.001(2) 0.001(2) 0.000(2)
C2 0.028(3) 0.041(3) 0.024(2) -0.001(2) 0.011(2) -0.001(2)
C3 0.040(3) 0.030(3) 0.017(2) 0.002(2) 0.005(2) -0.002(2)
C4 0.024(3) 0.061(4) 0.025(3) 0.002(3) 0.005(2) 0.003(3)
C5 0.030(3) 0.057(4) 0.024(3) 0.000(3) 0.010(2) -0.001(2)
C6 0.033(3) 0.024(3) 0.038(3) 0.001(2) 0.007(2) 0.003(2)
C7 0.041(3) 0.024(3) 0.058(4) -0.001(3) 0.006(3) 0.009(3)
C8 0.041(4) 0.016(3) 0.055(3) -0.009(3) -0.010(3) 0.001(2)
C9 0.054(4) 0.027(3) 0.052(4) 0.013(3) 0.008(3) -0.011(3)
C10 0.055(4) 0.025(3) 0.038(3) 0.000(3) 0.016(3) -0.001(2)
C11 0.103(7) 0.109(7) 0.068(5) -0.001(6) 0.008(5) 0.033(5)
C12 0.085(6) 0.091(7) 0.106(7) 0.004(5) 0.025(5) 0.033(5)
N1 0.028(2) 0.019(2) 0.0208(19) -0.0026(18) 0.0066(17) 0.0008(17)
N2 0.038(3) 0.050(3) 0.018(2) 0.000(2) 0.0098(16) 0.000(2)
N3 0.032(2) 0.019(2) 0.0202(19) -0.0020(19) 0.0026(17) -0.0018(16)
N4 0.044(3) 0.050(3) 0.056(3) 0.002(3) 0.017(2) -0.008(2)
O1 0.027(2) 0.024(2) 0.0267(17) 0.0012(15) 0.0034(15) 0.0030(14)
O2 0.056(3) 0.054(3) 0.060(3) 0.006(2) 0.011(2) 0.008(2)

loop_
_atom_type_symbol
_atom_type_description
_atom_type_scat_dispersion_real
_atom_type_scat_dispersion_imag
_atom_type_scat_source
C C 0.0033 0.0016 'International Tables Vol C Tables 4.2.6.8 and 6.1.1.4'
H H 0.0000 0.0000 'International Tables Vol C Tables 4.2.6.8 and 6.1.1.4'
N N 0.0061 0.0033 'International Tables Vol C Tables 4.2.6.8 and 6.1.1.4'
O O 0.0106 0.0060 'International Tables Vol C Tables 4.2.6.8 and 6.1.1.4'
Ni Ni 0.3393 1.1124 'International Tables Vol C Tables 4.2.6.8 and 6.1.1.4'
I I -0.4742 1.8119 'International Tables Vol C Tables 4.2.6.8 and 6.1.1.4'

loop_
_geom_angle_atom_site_label_1
_geom_angle_atom_site_label_2
_geom_angle_atom_site_label_3
_geom_angle_site_symmetry_1
_geom_angle_site_symmetry_3
_geom_angle
O1 Ni1 O1 3_567 . 180.00(19)
O1 Ni1 N3 3_567 . 89.33(15)
O1 Ni1 N3 . . 90.68(15)
O1 Ni1 N3 3_567 3_567 90.67(15)
O1 Ni1 N3 . 3_567 89.33(15)
N3 Ni1 N3 . 3_567 180.0(2)
O1 Ni1 N1 3_567 . 90.79(13)
O1 Ni1 N1 . . 89.21(13)
N3 Ni1 N1 . . 89.97(15)
N3 Ni1 N1 3_567 . 90.03(15)
O1 Ni1 N1 3_567 3_567 89.21(13)
O1 Ni1 N1 . 3_567 90.79(13)
N3 Ni1 N1 . 3_567 90.03(15)
N3 Ni1 N1 3_567 3_567 89.97(15)
N1 Ni1 N1 . 3_567 180.0(2)
N1 C1 C2 . . 123.7(4)
N1 C1 H1 . . 118.1
C2 C1 H1 . . 118.1
C1 C2 C3 . . 118.6(5)
C1 C2 H2 . . 120.7
C3 C2 H2 . . 120.7
C4 C3 C2 . . 118.7(4)
C4 C3 N2 . . 125.3(4)
C2 C3 N2 . . 116.0(5)
C3 C4 C5 . . 119.2(5)
C3 C4 H4 . . 120.4
C5 C4 H4 . . 120.4
N1 C5 C4 . . 123.5(5)
N1 C5 H5 . . 118.2
C4 C5 H5 . . 118.2
N3 C6 C7 . . 123.7(5)
N3 C6 H6 . . 118.1
C7 C6 H6 . . 118.1
C8 C7 C6 . . 118.2(5)
C8 C7 H7 . . 120.9
C6 C7 H7 . . 120.9
C7 C8 C9 . . 119.9(5)
C7 C8 N4 . . 114.7(5)
C9 C8 N4 . . 125.3(6)
C8 C9 C10 . . 118.3(6)
C8 C9 H9 . . 120.9
C10 C9 H9 . . 120.9
N3 C10 C9 . . 122.7(5)
N3 C10 H10 . . 118.7
C9 C10 H10 . . 118.7
C12 C11 H11A . . 109.5
C12 C11 H11B . . 109.5
H11A C11 H11B . . 109.5
C12 C11 H11C . . 109.5
H11A C11 H11C . . 109.5
H11B C11 H11C . . 109.5
O2 C12 C11 . . 111.0(7)
O2 C12 H12A . . 109.4
C11 C12 H12A . . 109.4
O2 C12 H12B . . 109.4
C11 C12 H12B . . 109.4
H12A C12 H12B . . 108.0
C1 N1 C5 . . 116.3(4)
C1 N1 Ni1 . . 123.2(3)
C5 N1 Ni1 . . 120.5(3)
N2 N2 C3 3_566 . 114.1(5)
C10 N3 C6 . . 117.1(4)
C10 N3 Ni1 . . 121.6(4)
C6 N3 Ni1 . . 121.3(3)
N4 N4 C8 3_577 . 110.5(7)
Ni1 O1 H1A . . 126.(4)
Ni1 O1 H1B . . 124.(4)
H1A O1 H1B . . 103.(5)
C12 O2 H2A . . 109.5

loop_
_geom_bond_atom_site_label_1
_geom_bond_atom_site_label_2
_geom_bond_site_symmetry_2
_geom_bond_distance
Ni1 O1 3_567 2.080(3)
Ni1 O1 . 2.080(3)
Ni1 N3 . 2.109(4)
Ni1 N3 3_567 2.109(4)
Ni1 N1 . 2.186(3)
Ni1 N1 3_567 2.186(3)
C1 N1 . 1.336(6)
C1 C2 . 1.381(6)
C1 H1 . 0.95
C2 C3 . 1.386(7)
C2 H2 . 0.95
C3 C4 . 1.365(7)
C3 N2 . 1.435(6)
C4 C5 . 1.378(7)
C4 H4 . 0.95
C5 N1 . 1.348(6)
C5 H5 . 0.95
C6 N3 . 1.342(7)
C6 C7 . 1.378(7)
C6 H6 . 0.95
C7 C8 . 1.360(8)
C7 H7 . 0.95
C8 C9 . 1.366(8)
C8 N4 . 1.496(7)
C9 C10 . 1.403(8)
C9 H9 . 0.95
C10 N3 . 1.324(7)
C10 H10 . 0.95
C11 C12 . 1.458(12)
C11 H11A . 0.98
C11 H11B . 0.98
C11 H11C . 0.98
C12 O2 . 1.437(9)
C12 H12A . 0.99
C12 H12B . 0.99
N2 N2 3_566 1.229(8)
N4 N4 3_577 1.156(9)
O1 H1A . 0.82(2)
O1 H1B . 0.833(19)
O2 H2A . 0.84

loop_
_geom_hbond_atom_site_label_D
_geom_hbond_atom_site_label_H
_geom_hbond_atom_site_label_A
_geom_hbond_site_symmetry_A
_geom_hbond_distance_DH
_geom_hbond_distance_HA
_geom_hbond_distance_DA
_geom_hbond_angle_DHA
O1 H1A O2 4_576 0.83(4) 1.91(4) 2.703(6) 161(5)
